data_4322205
loop_
_publ_author_name
'Joseph L. Thorman'
'Ilia A. Guzei'
'Victor G. Young'
'L. Keith Woo'

_publ_contact_author_address
;
   Department of Chemistry
   Iowa State University of Science and Technology
   Ames, Iowa, 50011
   USA
;
_publ_contact_author_email iguzei@iastate.edu
_publ_contact_author_fax +515-294-5717
_publ_contact_author_name
;
Ilia A. Guzei
;
_publ_contact_author_phone +515-294-6419
_publ_section_title
;
 Synthesis, Structure, and Reactivity of Zirconium and Hafnium Imido
 Metalloporphyrins
;
_journal_name_full 'Inorganic Chemistry'
_journal_page_first 3814
_journal_page_last 3824
_journal_paper_doi 10.1021/ic981399j
_journal_volume 38
_journal_year 1999
_chemical_formula_sum 'C74 H75 Hf N7'
_chemical_formula_weight 1333.03
_chemical_name_systematic
; 
 ? 
;
_space_group_IT_number 14
_symmetry_cell_setting monoclinic
_symmetry_space_group_name_Hall '-P 2ybc'
_symmetry_space_group_name_H-M 'P 1 21/c 1'
_atom_sites_solution_hydrogens geom
_atom_sites_solution_primary direct
_atom_sites_solution_secondary difmap
_audit_creation_method SHELXL-97
_cell_angle_alpha 90.00
_cell_angle_beta 91.7960(10)
_cell_angle_gamma 90.00
_cell_formula_units_Z 4
_cell_length_a 14.8756(8)
_cell_length_b 16.7514(9)
_cell_length_c 26.1874(15)
_cell_measurement_temperature 173(2)
_cell_volume 6522.4(6)
_computing_structure_refinement 'SHELXL-97 (Sheldrick, 1997)'
_computing_structure_solution 'SHELXS-97 (Sheldrick, 1990)'
_diffrn_ambient_temperature 173(2)
_diffrn_measured_fraction_theta_full 0.928
_diffrn_measured_fraction_theta_max 0.928
_diffrn_measurement_device_type 'Bruker CCD-1000'
_diffrn_radiation_monochromator graphite
_diffrn_radiation_source 'fine-focus sealed tube'
_diffrn_radiation_type MoK\a
_diffrn_radiation_wavelength 0.71073
_diffrn_reflns_av_R_equivalents 0.0352
_diffrn_reflns_av_sigmaI/netI 0.0358
_diffrn_reflns_limit_h_max 19
_diffrn_reflns_limit_h_min -15
_diffrn_reflns_limit_k_max 21
_diffrn_reflns_limit_k_min -21
_diffrn_reflns_limit_l_max 34
_diffrn_reflns_limit_l_min -33
_diffrn_reflns_number 40118
_diffrn_reflns_theta_full 28.34
_diffrn_reflns_theta_max 28.34
_diffrn_reflns_theta_min 1.37
_exptl_absorpt_coefficient_mu 1.646
_exptl_crystal_colour dark_red
_exptl_crystal_density_diffrn 1.358
_exptl_crystal_density_method 'not measured'
_exptl_crystal_description block
_exptl_crystal_F_000 2760
_exptl_crystal_size_max 0.30
_exptl_crystal_size_mid 0.20
_exptl_crystal_size_min 0.20
_refine_diff_density_max 1.414
_refine_diff_density_min -1.744
_refine_diff_density_rms 0.086
_refine_ls_extinction_method none
_refine_ls_goodness_of_fit_ref 1.027
_refine_ls_hydrogen_treatment mixed
_refine_ls_matrix_type full
_refine_ls_number_parameters 676
_refine_ls_number_reflns 15118
_refine_ls_number_restraints 0
_refine_ls_restrained_S_all 1.027
_refine_ls_R_factor_all 0.0401
_refine_ls_R_factor_gt 0.0316
_refine_ls_shift/su_max 0.003
_refine_ls_shift/su_mean 0.000
_refine_ls_structure_factor_coef Fsqd
_refine_ls_weighting_details 'calc w=1/[\s^2^(Fo^2^)+(0.0535P)^2^+0.0000P] where P=(Fo^2^+2Fc^2^)/3'
_refine_ls_weighting_scheme calc
_refine_ls_wR_factor_gt 0.0814
_refine_ls_wR_factor_ref 0.0850
_reflns_number_gt 12709
_reflns_number_total 15118
_reflns_threshold_expression >2sigma(I)
_cod_data_source_file ic981399j_5.cif
_cod_data_source_block woo02
_cod_database_code 4322205

loop_
_symmetry_equiv_pos_as_xyz
'x, y, z'
'-x, y+1/2, -z+1/2'
'-x, -y, -z'
'x, -y-1/2, z-1/2'

loop_
_atom_site_label
_atom_site_type_symbol
_atom_site_fract_x
_atom_site_fract_y
_atom_site_fract_z
_atom_site_U_iso_or_equiv
_atom_site_adp_type
_atom_site_occupancy
_atom_site_symmetry_multiplicity
_atom_site_calc_flag
_atom_site_refinement_flags
_atom_site_disorder_assembly
_atom_site_disorder_group
Hf Hf 0.299339(7) 0.510053(6) 0.344802(4) 0.02214(4) Uani 1 1 d . . .
N1 N 0.21411(14) 0.41057(12) 0.37489(8) 0.0244(4) Uani 1 1 d . . .
N2 N 0.17738(14) 0.57789(11) 0.35927(8) 0.0260(4) Uani 1 1 d . . .
N3 N 0.35951(15) 0.61412(12) 0.38713(8) 0.0266(4) Uani 1 1 d . . .
N4 N 0.40004(15) 0.44717(12) 0.39364(8) 0.0273(4) Uani 1 1 d . . .
N5 N 0.27209(15) 0.46095(12) 0.27000(8) 0.0261(4) Uani 1 1 d . . .
N6 N 0.37376(15) 0.55585(12) 0.28525(8) 0.0270(4) Uani 1 1 d . . .
N7 N 0.37841(19) 0.50044(13) 0.20303(9) 0.0350(5) Uani 1 1 d . . .
C1 C 0.24180(18) 0.33517(14) 0.39032(9) 0.0272(5) Uani 1 1 d . . .
C2 C 0.1654(2) 0.28301(15) 0.39177(10) 0.0332(6) Uani 1 1 d . . .
H2A H 0.1662 0.2285 0.4017 0.040 Uiso 1 1 calc R . .
C3 C 0.0922(2) 0.32526(15) 0.37650(11) 0.0329(6) Uani 1 1 d . . .
H3A H 0.0322 0.3060 0.3733 0.039 Uiso 1 1 calc R . .
C4 C 0.12234(18) 0.40531(15) 0.36594(10) 0.0276(5) Uani 1 1 d . . .
C5 C 0.06524(18) 0.46825(16) 0.35134(10) 0.0291(5) Uani 1 1 d . . .
C6 C 0.09023(18) 0.54909(15) 0.35008(10) 0.0283(5) Uani 1 1 d . . .
C7 C 0.03050(19) 0.61470(16) 0.34190(12) 0.0353(6) Uani 1 1 d . . .
H7A H -0.0322 0.6112 0.3342 0.042 Uiso 1 1 calc R . .
C8 C 0.07869(19) 0.68260(16) 0.34705(11) 0.0355(6) Uani 1 1 d . . .
H8A H 0.0561 0.7354 0.3435 0.043 Uiso 1 1 calc R . .
C9 C 0.16975(18) 0.66076(14) 0.35874(10) 0.0284(5) Uani 1 1 d . . .
C10 C 0.23966(18) 0.71375(14) 0.37125(10) 0.0269(5) Uani 1 1 d . . .
C11 C 0.32704(18) 0.69134(14) 0.38651(10) 0.0285(5) Uani 1 1 d . . .
C12 C 0.3946(2) 0.74512(16) 0.40651(12) 0.0368(6) Uani 1 1 d . . .
H12A H 0.3883 0.8011 0.4107 0.044 Uiso 1 1 calc R . .
C13 C 0.4685(2) 0.70167(16) 0.41823(12) 0.0383(7) Uani 1 1 d . . .
H13A H 0.5237 0.7212 0.4324 0.046 Uiso 1 1 calc R . .
C14 C 0.44807(18) 0.61979(15) 0.40520(10) 0.0292(5) Uani 1 1 d . . .
C15 C 0.50861(18) 0.55700(15) 0.41083(10) 0.0297(5) Uani 1 1 d . . .
C16 C 0.48581(18) 0.47593(15) 0.40615(10) 0.0292(5) Uani 1 1 d . . .
C17 C 0.5442(2) 0.41089(16) 0.41995(11) 0.0356(6) Uani 1 1 d . . .
H17A H 0.6066 0.4145 0.4284 0.043 Uiso 1 1 calc R . .
C18 C 0.49436(19) 0.34379(16) 0.41877(11) 0.0355(6) Uani 1 1 d . . .
H18A H 0.5152 0.2917 0.4272 0.043 Uiso 1 1 calc R . .
C19 C 0.40421(19) 0.36477(15) 0.40262(10) 0.0291(5) Uani 1 1 d . . .
C20 C 0.33112(19) 0.31317(14) 0.40142(10) 0.0288(5) Uani 1 1 d . . .
C21 C -0.03094(18) 0.44751(15) 0.33916(10) 0.0304(6) Uani 1 1 d . . .
C22 C -0.0522(2) 0.39946(17) 0.29705(11) 0.0365(6) Uani 1 1 d . . .
H22A H -0.0060 0.3829 0.2752 0.044 Uiso 1 1 calc R . .
C23 C -0.1401(2) 0.37570(18) 0.28677(12) 0.0410(7) Uani 1 1 d . . .
H23A H -0.1530 0.3420 0.2583 0.049 Uiso 1 1 calc R . .
C24 C -0.2098(2) 0.40021(18) 0.31727(12) 0.0397(7) Uani 1 1 d . . .
C25 C -0.1884(2) 0.4489(2) 0.35883(13) 0.0457(8) Uani 1 1 d . . .
H25A H -0.2348 0.4667 0.3801 0.055 Uiso 1 1 calc R . .
C26 C -0.1001(2) 0.47194(18) 0.36978(12) 0.0405(7) Uani 1 1 d . . .
H26A H -0.0870 0.5048 0.3986 0.049 Uiso 1 1 calc R . .
C27 C -0.3054(2) 0.3732(2) 0.30667(15) 0.0569(9) Uani 1 1 d . . .
H27A H -0.3079 0.3398 0.2759 0.085 Uiso 1 1 calc R . .
H27B H -0.3442 0.4199 0.3014 0.085 Uiso 1 1 calc R . .
H27C H -0.3262 0.3423 0.3358 0.085 Uiso 1 1 calc R . .
C28 C 0.21972(18) 0.80143(14) 0.37113(10) 0.0277(5) Uani 1 1 d . . .
C29 C 0.1611(2) 0.83431(16) 0.40496(12) 0.0390(7) Uani 1 1 d . . .
H29A H 0.1322 0.8008 0.4287 0.047 Uiso 1 1 calc R . .
C30 C 0.1439(2) 0.91586(16) 0.40488(13) 0.0421(7) Uani 1 1 d . . .
H30A H 0.1032 0.9374 0.4285 0.051 Uiso 1 1 calc R . .
C31 C 0.1849(2) 0.96590(16) 0.37101(12) 0.0377(7) Uani 1 1 d . . .
C32 C 0.2443(2) 0.93353(17) 0.33780(11) 0.0405(7) Uani 1 1 d . . .
H32A H 0.2737 0.9674 0.3145 0.049 Uiso 1 1 calc R . .
C33 C 0.2624(2) 0.85223(16) 0.33751(10) 0.0362(6) Uani 1 1 d . . .
H33A H 0.3041 0.8312 0.3143 0.043 Uiso 1 1 calc R . .
C34 C 0.1654(2) 1.05500(17) 0.37109(16) 0.0551(9) Uani 1 1 d . . .
H34A H 0.2008 1.0813 0.3450 0.083 Uiso 1 1 calc R . .
H34B H 0.1817 1.0773 0.4047 0.083 Uiso 1 1 calc R . .
H34C H 0.1012 1.0639 0.3636 0.083 Uiso 1 1 calc R . .
C35 C 0.60387(19) 0.57956(15) 0.42460(11) 0.0321(6) Uani 1 1 d . . .
C36 C 0.6522(2) 0.62469(18) 0.39052(12) 0.0420(7) Uani 1 1 d . . .
H36A H 0.6257 0.6376 0.3581 0.050 Uiso 1 1 calc R . .
C37 C 0.7383(2) 0.6513(2) 0.40287(14) 0.0517(8) Uani 1 1 d . . .
H37A H 0.7701 0.6820 0.3788 0.062 Uiso 1 1 calc R . .
C38 C 0.7788(2) 0.6335(2) 0.45019(14) 0.0474(8) Uani 1 1 d . . .
C39 C 0.7302(2) 0.58781(19) 0.48397(12) 0.0445(8) Uani 1 1 d . . .
H39A H 0.7566 0.5745 0.5164 0.053 Uiso 1 1 calc R . .
C40 C 0.6448(2) 0.56142(17) 0.47163(11) 0.0369(6) Uani 1 1 d . . .
H40A H 0.6133 0.5303 0.4956 0.044 Uiso 1 1 calc R . .
C41 C 0.8719(2) 0.6639(3) 0.46363(17) 0.0747(13) Uani 1 1 d . . .
H41A H 0.8897 0.6461 0.4981 0.112 Uiso 1 1 calc R . .
H41B H 0.8720 0.7223 0.4624 0.112 Uiso 1 1 calc R . .
H41C H 0.9144 0.6429 0.4391 0.112 Uiso 1 1 calc R . .
C42 C 0.34968(19) 0.22733(15) 0.41563(10) 0.0307(6) Uani 1 1 d . . .
C43 C 0.3208(2) 0.19647(17) 0.46160(11) 0.0435(8) Uani 1 1 d . . .
H43A H 0.2891 0.2296 0.4844 0.052 Uiso 1 1 calc R . .
C44 C 0.3382(3) 0.11740(18) 0.47427(12) 0.0486(8) Uani 1 1 d . . .
H44A H 0.3179 0.0972 0.5058 0.058 Uiso 1 1 calc R . .
C45 C 0.3840(2) 0.06734(16) 0.44253(12) 0.0402(7) Uani 1 1 d . . .
C46 C 0.4137(2) 0.09848(16) 0.39709(11) 0.0400(7) Uani 1 1 d . . .
H46A H 0.4463 0.0655 0.3747 0.048 Uiso 1 1 calc R . .
C47 C 0.3964(2) 0.17774(16) 0.38395(11) 0.0360(6) Uani 1 1 d . . .
H47A H 0.4173 0.1980 0.3526 0.043 Uiso 1 1 calc R . .
C48 C 0.3981(3) -0.02002(17) 0.45632(15) 0.0529(9) Uani 1 1 d . . .
H48A H 0.4310 -0.0466 0.4293 0.079 Uiso 1 1 calc R . .
H48B H 0.3396 -0.0460 0.4599 0.079 Uiso 1 1 calc R . .
H48C H 0.4329 -0.0238 0.4886 0.079 Uiso 1 1 calc R . .
C49 C 0.34307(19) 0.50410(14) 0.24699(10) 0.0261(5) Uani 1 1 d . . .
C50 C 0.20090(18) 0.43113(15) 0.23723(9) 0.0286(5) Uani 1 1 d . . .
C51 C 0.18750(19) 0.34757(16) 0.23203(10) 0.0314(6) Uani 1 1 d . . .
C52 C 0.1243(2) 0.32024(18) 0.19574(11) 0.0406(7) Uani 1 1 d . . .
H52A H 0.1153 0.2644 0.1918 0.049 Uiso 1 1 calc R . .
C53 C 0.0747(2) 0.3724(2) 0.16545(12) 0.0479(8) Uani 1 1 d . . .
H53A H 0.0347 0.3525 0.1395 0.058 Uiso 1 1 calc R . .
C54 C 0.0833(2) 0.45362(19) 0.17305(11) 0.0436(7) Uani 1 1 d . . .
H54A H 0.0469 0.4892 0.1532 0.052 Uiso 1 1 calc R . .
C55 C 0.1449(2) 0.48458(17) 0.20952(11) 0.0360(6) Uani 1 1 d . . .
C56 C 0.2425(2) 0.28867(16) 0.26421(11) 0.0360(6) Uani 1 1 d . . .
H56A H 0.2477 0.3113 0.2995 0.043 Uiso 1 1 calc R . .
C57 C 0.3372(2) 0.2780(2) 0.24588(14) 0.0555(9) Uani 1 1 d . . .
H57A H 0.3662 0.3303 0.2431 0.083 Uiso 1 1 calc R . .
H57B H 0.3351 0.2520 0.2123 0.083 Uiso 1 1 calc R . .
H57C H 0.3716 0.2447 0.2703 0.083 Uiso 1 1 calc R . .
C58 C 0.1980(3) 0.20692(19) 0.26857(14) 0.0583(10) Uani 1 1 d . . .
H58A H 0.1369 0.2134 0.2810 0.087 Uiso 1 1 calc R . .
H58B H 0.2333 0.1736 0.2926 0.087 Uiso 1 1 calc R . .
H58C H 0.1951 0.1812 0.2349 0.087 Uiso 1 1 calc R . .
C59 C 0.1457(2) 0.57502(17) 0.21760(12) 0.0433(7) Uani 1 1 d . . .
H59A H 0.1748 0.5858 0.2518 0.052 Uiso 1 1 calc R . .
C60 C 0.1977(3) 0.6209(2) 0.17820(15) 0.0572(10) Uani 1 1 d . . .
H60A H 0.2594 0.6007 0.1776 0.086 Uiso 1 1 calc R . .
H60B H 0.1985 0.6777 0.1871 0.086 Uiso 1 1 calc R . .
H60C H 0.1686 0.6139 0.1444 0.086 Uiso 1 1 calc R . .
C61 C 0.0497(3) 0.6087(2) 0.21807(14) 0.0570(9) Uani 1 1 d . . .
H61A H 0.0522 0.6666 0.2232 0.086 Uiso 1 1 calc R . .
H61B H 0.0171 0.5840 0.2459 0.086 Uiso 1 1 calc R . .
H61C H 0.0186 0.5969 0.1854 0.086 Uiso 1 1 calc R . .
C62 C 0.45023(19) 0.60932(16) 0.27687(10) 0.0326(6) Uani 1 1 d . . .
H62A H 0.4614 0.6391 0.3095 0.039 Uiso 1 1 calc R . .
C63 C 0.5372(2) 0.5644(2) 0.26602(13) 0.0453(7) Uani 1 1 d . . .
H63A H 0.5492 0.5250 0.2930 0.068 Uiso 1 1 calc R . .
H63B H 0.5873 0.6023 0.2651 0.068 Uiso 1 1 calc R . .
H63C H 0.5308 0.5371 0.2330 0.068 Uiso 1 1 calc R . .
C64 C 0.4272(2) 0.67212(18) 0.23571(12) 0.0461(8) Uani 1 1 d . . .
H64A H 0.3713 0.6994 0.2441 0.069 Uiso 1 1 calc R . .
H64B H 0.4196 0.6458 0.2024 0.069 Uiso 1 1 calc R . .
H64C H 0.4761 0.7112 0.2343 0.069 Uiso 1 1 calc R . .
C65 C 0.3613(2) 0.4365(2) 0.16573(12) 0.0472(8) Uani 1 1 d . . .
H65A H 0.3159 0.3985 0.1791 0.057 Uiso 1 1 calc R . .
C66 C 0.3271(4) 0.4711(3) 0.11546(14) 0.0813(14) Uani 1 1 d . . .
H66A H 0.2697 0.4983 0.1204 0.122 Uiso 1 1 calc R . .
H66B H 0.3183 0.4280 0.0905 0.122 Uiso 1 1 calc R . .
H66C H 0.3710 0.5094 0.1029 0.122 Uiso 1 1 calc R . .
C67 C 0.4512(3) 0.3929(2) 0.15926(17) 0.0727(13) Uani 1 1 d . . .
H67A H 0.4718 0.3706 0.1922 0.109 Uiso 1 1 calc R . .
H67B H 0.4962 0.4307 0.1472 0.109 Uiso 1 1 calc R . .
H67C H 0.4430 0.3497 0.1343 0.109 Uiso 1 1 calc R . .

loop_
_atom_site_aniso_label
_atom_site_aniso_U_11
_atom_site_aniso_U_22
_atom_site_aniso_U_33
_atom_site_aniso_U_23
_atom_site_aniso_U_13
_atom_site_aniso_U_12
Hf 0.02450(6) 0.02003(6) 0.02194(6) 0.00015(3) 0.00144(4) 0.00136(4)
N1 0.0258(11) 0.0237(10) 0.0239(10) 0.0014(8) 0.0036(9) 0.0014(8)
N2 0.0270(12) 0.0215(10) 0.0296(11) 0.0001(8) 0.0002(9) 0.0016(8)
N3 0.0286(12) 0.0247(10) 0.0266(11) -0.0005(8) 0.0010(9) 0.0034(8)
N4 0.0339(12) 0.0212(10) 0.0269(10) 0.0003(8) 0.0040(9) 0.0015(8)
N5 0.0304(12) 0.0262(10) 0.0219(10) -0.0019(8) 0.0026(9) -0.0020(9)
N6 0.0296(12) 0.0252(10) 0.0264(10) 0.0023(8) 0.0022(9) -0.0016(8)
N7 0.0426(15) 0.0351(12) 0.0277(12) -0.0021(9) 0.0067(11) -0.0044(10)
C1 0.0347(15) 0.0245(12) 0.0228(12) 0.0016(9) 0.0060(11) 0.0008(10)
C2 0.0407(17) 0.0264(13) 0.0329(14) 0.0039(11) 0.0055(12) -0.0030(11)
C3 0.0335(15) 0.0284(13) 0.0371(15) 0.0019(11) 0.0052(12) -0.0047(11)
C4 0.0283(14) 0.0275(12) 0.0274(12) 0.0005(10) 0.0072(11) -0.0017(10)
C5 0.0281(14) 0.0287(12) 0.0309(13) -0.0009(10) 0.0050(11) 0.0008(10)
C6 0.0294(14) 0.0275(13) 0.0280(12) -0.0010(10) 0.0020(11) 0.0023(10)
C7 0.0268(15) 0.0309(13) 0.0481(17) -0.0009(12) 0.0013(12) 0.0033(11)
C8 0.0335(16) 0.0280(13) 0.0450(16) -0.0011(11) 0.0017(13) 0.0073(11)
C9 0.0325(15) 0.0229(12) 0.0300(13) -0.0004(10) 0.0045(11) 0.0036(10)
C10 0.0303(14) 0.0234(12) 0.0272(12) -0.0011(9) 0.0037(11) 0.0027(10)
C11 0.0308(14) 0.0241(12) 0.0304(13) -0.0012(10) -0.0003(11) 0.0009(10)
C12 0.0368(16) 0.0257(13) 0.0475(17) -0.0057(12) -0.0056(13) -0.0005(11)
C13 0.0360(17) 0.0299(14) 0.0484(17) -0.0044(12) -0.0081(14) -0.0017(11)
C14 0.0304(14) 0.0275(12) 0.0296(13) -0.0019(10) -0.0024(11) -0.0008(10)
C15 0.0307(14) 0.0304(13) 0.0278(13) -0.0012(10) -0.0007(11) 0.0011(10)
C16 0.0290(14) 0.0300(13) 0.0288(13) 0.0030(10) 0.0026(11) 0.0038(10)
C17 0.0314(15) 0.0331(14) 0.0420(16) 0.0011(12) -0.0042(12) 0.0062(11)
C18 0.0340(16) 0.0305(13) 0.0420(16) 0.0037(12) 0.0001(12) 0.0073(11)
C19 0.0344(15) 0.0264(12) 0.0267(13) 0.0025(10) 0.0031(11) 0.0062(10)
C20 0.0372(15) 0.0237(12) 0.0256(12) 0.0029(10) 0.0031(11) 0.0037(10)
C21 0.0285(14) 0.0269(13) 0.0357(14) 0.0010(10) 0.0016(11) 0.0001(10)
C22 0.0320(15) 0.0390(15) 0.0389(15) -0.0057(12) 0.0063(12) 0.0019(11)
C23 0.0374(17) 0.0432(16) 0.0424(17) -0.0082(13) -0.0010(13) -0.0030(13)
C24 0.0317(16) 0.0408(16) 0.0468(17) -0.0034(13) 0.0037(13) -0.0028(12)
C25 0.0319(17) 0.0521(19) 0.0539(19) -0.0147(15) 0.0128(14) -0.0040(13)
C26 0.0379(17) 0.0401(15) 0.0439(16) -0.0130(13) 0.0101(13) -0.0062(13)
C27 0.0352(19) 0.072(2) 0.063(2) -0.0153(19) 0.0043(16) -0.0119(16)
C28 0.0321(14) 0.0217(11) 0.0290(13) 0.0000(9) -0.0015(11) 0.0013(10)
C29 0.0489(18) 0.0244(13) 0.0446(16) 0.0013(11) 0.0142(14) 0.0006(12)
C30 0.0461(19) 0.0292(14) 0.0517(18) -0.0058(13) 0.0120(15) 0.0057(12)
C31 0.0423(17) 0.0226(12) 0.0478(16) 0.0017(12) -0.0083(14) 0.0019(11)
C32 0.053(2) 0.0306(14) 0.0385(16) 0.0098(12) 0.0051(14) -0.0034(13)
C33 0.0461(18) 0.0331(14) 0.0299(14) 0.0019(11) 0.0077(12) 0.0006(12)
C34 0.059(2) 0.0234(14) 0.082(3) 0.0025(15) -0.0078(19) 0.0059(13)
C35 0.0295(15) 0.0303(13) 0.0362(14) -0.0022(11) -0.0014(12) 0.0037(10)
C36 0.0395(18) 0.0462(17) 0.0403(16) 0.0012(13) 0.0020(14) -0.0092(13)
C37 0.043(2) 0.056(2) 0.057(2) -0.0094(16) 0.0091(16) -0.0139(15)
C38 0.0269(16) 0.0567(19) 0.058(2) -0.0274(16) -0.0023(14) 0.0019(13)
C39 0.0397(18) 0.0514(18) 0.0417(17) -0.0188(14) -0.0114(14) 0.0127(14)
C40 0.0353(16) 0.0425(15) 0.0329(14) -0.0089(12) -0.0004(12) 0.0063(12)
C41 0.041(2) 0.093(3) 0.090(3) -0.048(3) -0.004(2) -0.009(2)
C42 0.0361(16) 0.0236(12) 0.0324(14) 0.0040(10) 0.0001(12) 0.0028(10)
C43 0.069(2) 0.0324(15) 0.0297(14) 0.0026(11) 0.0091(15) 0.0126(14)
C44 0.076(3) 0.0381(16) 0.0320(15) 0.0136(12) 0.0095(16) 0.0073(15)
C45 0.0512(19) 0.0252(13) 0.0437(17) 0.0044(12) -0.0061(14) 0.0042(12)
C46 0.0525(19) 0.0289(14) 0.0391(16) 0.0009(12) 0.0074(14) 0.0091(12)
C47 0.0429(17) 0.0308(14) 0.0347(14) 0.0036(11) 0.0073(13) 0.0065(12)
C48 0.075(3) 0.0273(15) 0.056(2) 0.0095(14) -0.0036(19) 0.0076(15)
C49 0.0294(14) 0.0248(12) 0.0242(12) 0.0030(9) 0.0018(10) 0.0000(9)
C50 0.0319(14) 0.0314(13) 0.0227(12) -0.0020(10) 0.0018(11) -0.0037(10)
C51 0.0369(16) 0.0311(13) 0.0263(13) -0.0026(10) 0.0035(11) -0.0053(11)
C52 0.0496(19) 0.0361(15) 0.0360(15) -0.0038(12) 0.0016(14) -0.0121(13)
C53 0.050(2) 0.0540(19) 0.0392(17) -0.0021(14) -0.0126(15) -0.0156(15)
C54 0.050(2) 0.0465(17) 0.0338(15) 0.0038(13) -0.0134(14) -0.0045(14)
C55 0.0422(17) 0.0357(14) 0.0297(14) 0.0014(11) -0.0027(12) -0.0044(12)
C56 0.0491(18) 0.0272(13) 0.0317(14) -0.0025(11) 0.0015(13) -0.0020(12)
C57 0.057(2) 0.0509(19) 0.059(2) 0.0036(16) 0.0101(18) 0.0193(16)
C58 0.086(3) 0.0338(16) 0.055(2) 0.0073(15) -0.006(2) -0.0125(17)
C59 0.057(2) 0.0360(15) 0.0358(15) 0.0018(12) -0.0168(15) 0.0046(13)
C60 0.066(2) 0.0375(17) 0.067(2) 0.0150(16) -0.0180(19) -0.0049(15)
C61 0.066(3) 0.055(2) 0.049(2) 0.0012(16) -0.0090(18) 0.0167(17)
C62 0.0324(15) 0.0338(14) 0.0317(14) 0.0027(11) 0.0022(11) -0.0074(11)
C63 0.0291(16) 0.0539(19) 0.0532(19) -0.0025(15) 0.0044(14) -0.0020(13)
C64 0.051(2) 0.0388(16) 0.0481(18) 0.0134(14) 0.0021(15) -0.0129(14)
C65 0.060(2) 0.0493(18) 0.0330(15) -0.0133(13) 0.0197(15) -0.0149(15)
C66 0.105(4) 0.112(4) 0.0266(17) -0.011(2) 0.008(2) -0.030(3)
C67 0.077(3) 0.054(2) 0.090(3) -0.024(2) 0.053(2) -0.0123(19)

loop_
_atom_type_symbol
_atom_type_description
_atom_type_scat_dispersion_real
_atom_type_scat_dispersion_imag
_atom_type_scat_source
C C 0.0033 0.0016 'International Tables Vol C Tables 4.2.6.8 and 6.1.1.4'
H H 0.0000 0.0000 'International Tables Vol C Tables 4.2.6.8 and 6.1.1.4'
N N 0.0061 0.0033 'International Tables Vol C Tables 4.2.6.8 and 6.1.1.4'
Hf Hf -0.5830 6.1852 'International Tables Vol C Tables 4.2.6.8 and 6.1.1.4'

loop_
_geom_angle_atom_site_label_1
_geom_angle_atom_site_label_2
_geom_angle_atom_site_label_3
_geom_angle
_geom_angle_site_symmetry_1
_geom_angle_site_symmetry_3
_geom_angle_publ_flag
N6 Hf N5 63.21(8) . . ?
N6 Hf N2 113.66(8) . . ?
N5 Hf N2 102.89(8) . . ?
N6 Hf N4 104.02(8) . . ?
N5 Hf N4 116.76(8) . . ?
N2 Hf N4 134.46(8) . . ?
N6 Hf N3 82.56(8) . . ?
N5 Hf N3 144.09(8) . . ?
N2 Hf N3 80.23(8) . . ?
N4 Hf N3 80.27(7) . . ?
N6 Hf N1 148.38(8) . . ?
N5 Hf N1 86.77(8) . . ?
N2 Hf N1 81.05(8) . . ?
N4 Hf N1 79.82(8) . . ?
N3 Hf N1 128.63(7) . . ?
N6 Hf C49 31.13(8) . . ?
N5 Hf C49 32.33(8) . . ?
N2 Hf C49 114.55(8) . . ?
N4 Hf C49 110.95(8) . . ?
N3 Hf C49 113.54(8) . . ?
N1 Hf C49 117.77(7) . . ?
C4 N1 C1 106.0(2) . . ?
C4 N1 Hf 123.54(16) . . ?
C1 N1 Hf 127.71(17) . . ?
C9 N2 C6 105.5(2) . . ?
C9 N2 Hf 125.79(17) . . ?
C6 N2 Hf 124.19(16) . . ?
C11 N3 C14 105.5(2) . . ?
C11 N3 Hf 126.14(17) . . ?
C14 N3 Hf 125.62(16) . . ?
C16 N4 C19 105.4(2) . . ?
C16 N4 Hf 124.84(16) . . ?
C19 N4 Hf 126.38(17) . . ?
C49 N5 C50 117.8(2) . . ?
C49 N5 Hf 94.01(15) . . ?
C50 N5 Hf 142.54(17) . . ?
C49 N6 C62 120.7(2) . . ?
C49 N6 Hf 98.01(15) . . ?
C62 N6 Hf 140.07(17) . . ?
C49 N7 C65 124.5(2) . . ?
N1 C1 C20 124.9(2) . . ?
N1 C1 C2 109.5(2) . . ?
C20 C1 C2 125.5(2) . . ?
C3 C2 C1 107.8(2) . . ?
C2 C3 C4 106.9(2) . . ?
N1 C4 C5 125.9(2) . . ?
N1 C4 C3 109.8(2) . . ?
C5 C4 C3 124.2(3) . . ?
C4 C5 C6 125.0(2) . . ?
C4 C5 C21 116.8(2) . . ?
C6 C5 C21 118.1(2) . . ?
N2 C6 C5 125.0(2) . . ?
N2 C6 C7 109.3(2) . . ?
C5 C6 C7 125.6(2) . . ?
C8 C7 C6 108.0(3) . . ?
C7 C8 C9 107.7(2) . . ?
N2 C9 C10 124.8(2) . . ?
N2 C9 C8 109.5(2) . . ?
C10 C9 C8 125.6(2) . . ?
C9 C10 C11 125.0(2) . . ?
C9 C10 C28 118.4(2) . . ?
C11 C10 C28 116.5(2) . . ?
N3 C11 C10 125.2(2) . . ?
N3 C11 C12 110.0(2) . . ?
C10 C11 C12 124.7(2) . . ?
C13 C12 C11 107.5(2) . . ?
C12 C13 C14 107.2(2) . . ?
N3 C14 C15 126.1(2) . . ?
N3 C14 C13 109.6(2) . . ?
C15 C14 C13 124.3(3) . . ?
C14 C15 C16 124.7(2) . . ?
C14 C15 C35 116.1(2) . . ?
C16 C15 C35 119.3(2) . . ?
N4 C16 C15 124.9(2) . . ?
N4 C16 C17 109.8(2) . . ?
C15 C16 C17 124.8(3) . . ?
C18 C17 C16 107.5(3) . . ?
C17 C18 C19 108.1(2) . . ?
C20 C19 N4 125.4(2) . . ?
C20 C19 C18 125.3(2) . . ?
N4 C19 C18 109.0(2) . . ?
C19 C20 C1 125.3(2) . . ?
C19 C20 C42 116.8(2) . . ?
C1 C20 C42 117.8(2) . . ?
C26 C21 C22 118.3(3) . . ?
C26 C21 C5 122.0(2) . . ?
C22 C21 C5 119.6(2) . . ?
C23 C22 C21 120.6(3) . . ?
C22 C23 C24 121.3(3) . . ?
C25 C24 C23 117.8(3) . . ?
C25 C24 C27 120.8(3) . . ?
C23 C24 C27 121.4(3) . . ?
C24 C25 C26 121.1(3) . . ?
C21 C26 C25 120.8(3) . . ?
C29 C28 C33 118.2(2) . . ?
C29 C28 C10 121.3(2) . . ?
C33 C28 C10 120.4(2) . . ?
C28 C29 C30 120.9(3) . . ?
C31 C30 C29 120.9(3) . . ?
C32 C31 C30 118.4(3) . . ?
C32 C31 C34 121.1(3) . . ?
C30 C31 C34 120.5(3) . . ?
C31 C32 C33 121.4(3) . . ?
C32 C33 C28 120.3(3) . . ?
C36 C35 C40 117.9(3) . . ?
C36 C35 C15 119.2(3) . . ?
C40 C35 C15 122.8(3) . . ?
C37 C36 C35 121.3(3) . . ?
C36 C37 C38 120.6(3) . . ?
C39 C38 C37 117.7(3) . . ?
C39 C38 C41 122.0(3) . . ?
C37 C38 C41 120.3(4) . . ?
C40 C39 C38 121.6(3) . . ?
C39 C40 C35 120.9(3) . . ?
C47 C42 C43 118.2(2) . . ?
C47 C42 C20 121.2(2) . . ?
C43 C42 C20 120.6(2) . . ?
C44 C43 C42 120.1(3) . . ?
C45 C44 C43 122.0(3) . . ?
C44 C45 C46 117.9(3) . . ?
C44 C45 C48 120.7(3) . . ?
C46 C45 C48 121.4(3) . . ?
C45 C46 C47 120.6(3) . . ?
C42 C47 C46 121.2(3) . . ?
N7 C49 N6 122.8(2) . . ?
N7 C49 N5 133.2(2) . . ?
N6 C49 N5 104.0(2) . . ?
N7 C49 Hf 169.9(2) . . ?
N6 C49 Hf 50.86(12) . . ?
N5 C49 Hf 53.66(12) . . ?
C55 C50 C51 119.9(2) . . ?
C55 C50 N5 120.1(2) . . ?
C51 C50 N5 120.0(2) . . ?
C52 C51 C50 118.6(3) . . ?
C52 C51 C56 120.3(2) . . ?
C50 C51 C56 121.0(2) . . ?
C53 C52 C51 121.5(3) . . ?
C52 C53 C54 119.7(3) . . ?
C53 C54 C55 121.3(3) . . ?
C54 C55 C50 118.6(3) . . ?
C54 C55 C59 117.5(3) . . ?
C50 C55 C59 123.8(3) . . ?
C57 C56 C51 113.0(2) . . ?
C57 C56 C58 109.1(3) . . ?
C51 C56 C58 113.4(3) . . ?
C60 C59 C55 114.1(3) . . ?
C60 C59 C61 108.3(3) . . ?
C55 C59 C61 111.2(3) . . ?
N6 C62 C63 113.0(2) . . ?
N6 C62 C64 111.4(2) . . ?
C63 C62 C64 112.2(3) . . ?
N7 C65 C66 110.3(3) . . ?
N7 C65 C67 106.7(3) . . ?
C66 C65 C67 110.9(3) . . ?

loop_
_geom_bond_atom_site_label_1
_geom_bond_atom_site_label_2
_geom_bond_distance
_geom_bond_site_symmetry_2
_geom_bond_publ_flag
Hf N6 2.087(2) . ?
Hf N5 2.151(2) . ?
Hf N2 2.184(2) . ?
Hf N4 2.207(2) . ?
Hf N3 2.238(2) . ?
Hf N1 2.251(2) . ?
Hf C49 2.664(3) . ?
N1 C4 1.381(3) . ?
N1 C1 1.385(3) . ?
N2 C9 1.393(3) . ?
N2 C6 1.397(3) . ?
N3 C11 1.381(3) . ?
N3 C14 1.389(3) . ?
N4 C16 1.393(3) . ?
N4 C19 1.401(3) . ?
N5 C49 1.428(3) . ?
N5 C50 1.432(3) . ?
N6 C49 1.391(3) . ?
N6 C62 1.470(3) . ?
N7 C49 1.282(4) . ?
N7 C65 1.466(4) . ?
C1 C20 1.400(4) . ?
C1 C2 1.435(4) . ?
C2 C3 1.349(4) . ?
C3 C4 1.444(3) . ?
C4 C5 1.400(4) . ?
C5 C6 1.405(4) . ?
C5 C21 1.497(4) . ?
C6 C7 1.425(3) . ?
C7 C8 1.349(4) . ?
C8 C9 1.427(4) . ?
C9 C10 1.398(4) . ?
C10 C11 1.399(4) . ?
C10 C28 1.498(3) . ?
C11 C12 1.436(4) . ?
C12 C13 1.345(4) . ?
C13 C14 1.443(4) . ?
C14 C15 1.390(4) . ?
C15 C16 1.404(4) . ?
C15 C35 1.500(4) . ?
C16 C17 1.432(4) . ?
C17 C18 1.346(4) . ?
C18 C19 1.437(4) . ?
C19 C20 1.389(4) . ?
C20 C42 1.509(3) . ?
C21 C26 1.386(4) . ?
C21 C22 1.393(4) . ?
C22 C23 1.384(4) . ?
C23 C24 1.391(4) . ?
C24 C25 1.389(4) . ?
C24 C27 1.510(4) . ?
C25 C26 1.389(4) . ?
C28 C29 1.377(4) . ?
C28 C33 1.392(4) . ?
C29 C30 1.390(4) . ?
C30 C31 1.377(4) . ?
C31 C32 1.371(4) . ?
C31 C34 1.520(4) . ?
C32 C33 1.388(4) . ?
C35 C36 1.387(4) . ?
C35 C40 1.390(4) . ?
C36 C37 1.385(4) . ?
C37 C38 1.393(5) . ?
C38 C39 1.390(5) . ?
C38 C41 1.505(4) . ?
C39 C40 1.374(4) . ?
C42 C47 1.378(4) . ?
C42 C43 1.391(4) . ?
C43 C44 1.388(4) . ?
C44 C45 1.376(4) . ?
C45 C46 1.385(4) . ?
C45 C48 1.520(4) . ?
C46 C47 1.394(4) . ?
C50 C55 1.409(4) . ?
C50 C51 1.420(4) . ?
C51 C52 1.393(4) . ?
C51 C56 1.519(4) . ?
C52 C53 1.379(4) . ?
C53 C54 1.381(4) . ?
C54 C55 1.402(4) . ?
C55 C59 1.530(4) . ?
C56 C57 1.513(4) . ?
C56 C58 1.527(4) . ?
C59 C60 1.517(5) . ?
C59 C61 1.535(5) . ?
C62 C63 1.531(4) . ?
C62 C64 1.537(4) . ?
C65 C66 1.512(5) . ?
C65 C67 1.538(5) . ?
